data_9013918
loop_
_publ_author_name
'Zubkova, N. V.'
'Pekov, I. V.'
'Pushcharovsky, D. Y.'
'Chukanov, N. V.'

_publ_section_title
;The crystal structure and refined formula of mountainite,
 KNa2Ca2[Si8O19(OH)]*6H2O Locality: Yubileinaya pegmatite, Lovozero alkaline
 complex, Kola Peninsula, Russia
;
_journal_name_full 'Zeitschrift fur Kristallographie'
_journal_page_first 389
_journal_page_last 396
_journal_volume 224
_journal_year 2009
_chemical_compound_source 'Yubileinaya pegmatite, Lovozero alkaline complex, Kola Peninsula, Russia'
_chemical_formula_sum 'Ca2 H2.44 K Na2 O26 Si8'
_chemical_name_mineral Mountainite
_space_group_IT_number 13
_symmetry_space_group_name_Hall '-P 2yc'
_symmetry_space_group_name_H-M 'P 1 2/c 1'
_cell_angle_alpha 90
_cell_angle_beta 105.752
_cell_angle_gamma 90
_cell_formula_units_Z 2
_cell_length_a 13.704
_cell_length_b 6.5760
_cell_length_c 13.751
_cell_volume 1192.668
_database_code_amcsd 0011131
_exptl_crystal_density_diffrn 2.251
_cod_original_formula_sum 'K Na2 Ca2 Si8 O26 H2.44'
_cod_database_code 9013918

loop_
_space_group_symop_operation_xyz
x,y,z
x,-y,1/2+z
-x,y,1/2-z
-x,-y,-z

loop_
_atom_site_label
_atom_site_fract_x
_atom_site_fract_y
_atom_site_fract_z
_atom_site_occupancy
_atom_site_U_iso_or_equiv
_atom_site_type_symbol
_atom_site_attached_hydrogens
K 0.00000 0.27580 0.25000 1.00000 0.02920 K 0
Na1 0.45000 0.84660 0.58170 0.50000 0.04300 Na 0
Na2 0.43170 0.70750 0.44120 0.50000 0.03000 Na 0
Ca 0.01912 0.24440 0.56031 1.00000 0.01290 Ca 0
Si1 0.33509 0.22350 0.64951 1.00000 0.01170 Si 0
Si2 0.21930 0.46900 0.76350 1.00000 0.01090 Si 0
Si3 0.20420 0.16380 0.12840 1.00000 0.01180 Si 0
Si4 0.20960 0.50420 0.98330 1.00000 0.01200 Si 0
O1 0.79580 0.29400 0.26960 1.00000 0.02200 O 0
O2 0.11920 0.34370 0.71390 1.00000 0.01800 O 0
O3 0.31960 0.38180 0.73490 1.00000 0.01800 O 0
O4 0.90340 0.07680 0.42650 1.00000 0.02250 O 0
O5 0.27240 0.29750 0.53830 1.00000 0.02000 O 0
O6 0.25430 0.47030 0.88600 1.00000 0.01600 O 0
O7 0.74950 0.30640 0.44410 1.00000 0.01700 O 0
O8 0.29300 0.00550 0.67340 1.00000 0.02100 O 0
O9 0.45340 0.20510 0.65830 0.50000 0.02200 O 0
O-H9 0.45340 0.20510 0.65830 0.50000 0.02200 O 1
O10 0.09090 0.46340 0.46030 1.00000 0.01800 O 0
Wat11 0.90940 0.08370 0.65120 1.00000 0.02300 O 2
Wat12 0.50000 0.68500 0.75000 1.00000 0.07500 O 2
Wat13 0.47470 0.57300 0.46910 0.50000 0.03800 O 2
Wat14 0.36000 0.05000 0.39730 0.50000 0.04200 O 2
Wat15 0.54880 0.93800 0.56800 0.50000 0.05500 O 2

loop_
_cod_changelog_entry_id
_cod_changelog_entry_author
_cod_changelog_entry_date
_cod_changelog_entry_text
1
;cod-tools version 3.8.0
Id: cif_guess_AMCSD_atom_types 9581 2023-05-17 12:35:41Z saulius
;
2023-05-18T11:42:38+03:00
;Derived atom types and hydrogen counts
from atom names that follow the AMCSD naming convention
(Wat == water, O-H == hydroxyl).
;

loop_
_cod_related_entry_id
_cod_related_entry_database
_cod_related_entry_code
1 AMCSD 0011131
